data_7242547
loop_
_publ_author_name
'Shu, Yuanhong'
'Ye, Kaiqi'
'Yue, Yuan'
'Sun, Jingbo'
'Wang, Haoran'
'Zhong, Jiangbin'
'Yang, Xiqiao'
'Gao, Hongqiang'
'Lu, Ran'

_publ_section_title
;
 Fluorine as a robust balancer for tuning the reactivity of
 topo-photoreactions of chalcones and the photomechanical effects of
 molecular crystals
;
_journal_issue 34
_journal_name_full CrystEngComm
_journal_page_first 5856
_journal_page_last 5868
_journal_paper_doi 10.1039/D1CE00086A
_journal_volume 23
_journal_year 2021
_chemical_formula_moiety 'C30 H20 Br2 F2 O2'
_chemical_formula_sum 'C30 H20 Br2 F2 O2'
_chemical_formula_weight 610.28
_space_group_crystal_system orthorhombic
_space_group_IT_number 61
_space_group_name_Hall '-P 2ac 2ab'
_space_group_name_H-M_alt 'P b c a'
_atom_sites_solution_hydrogens geom
_atom_sites_solution_primary iterative
_audit_creation_date 2021-03-11
_audit_creation_method
;
Olex2 1.2
(compiled 2018.05.29 svn.r3508 for OlexSys, GUI svn.r5506)
;
_audit_update_record
;
2021-03-11 deposited with the CCDC.	2021-03-26 downloaded from the CCDC.
;
_cell_angle_alpha 90
_cell_angle_beta 90
_cell_angle_gamma 90
_cell_formula_units_Z 16
_cell_length_a 25.2955(18)
_cell_length_b 11.9432(9)
_cell_length_c 34.778(2)
_cell_measurement_reflns_used 9935
_cell_measurement_temperature 100(2)
_cell_measurement_theta_max 27.418
_cell_measurement_theta_min 3.014
_cell_volume 10506.8(12)
_computing_cell_refinement 'SAINT V8.38A (?, 2016)'
_computing_data_reduction 'SAINT V8.38A (?, 2016)'
_computing_molecular_graphics 'Olex2 (Dolomanov et al., 2009)'
_computing_publication_material 'Olex2 (Dolomanov et al., 2009)'
_computing_structure_refinement 'XL (Sheldrick, 2008)'
_computing_structure_solution 'olex2.solve (Bourhis et al., 2015)'
_diffrn_ambient_temperature 99.92
_diffrn_measured_fraction_theta_full 0.999
_diffrn_measured_fraction_theta_max 0.998
_diffrn_measurement_device_type 'Bruker APEX-II CCD'
_diffrn_measurement_method '\f and \w scans'
_diffrn_radiation_type MoK\a
_diffrn_radiation_wavelength 0.71073
_diffrn_reflns_av_R_equivalents 0.0589
_diffrn_reflns_av_unetI/netI 0.0314
_diffrn_reflns_Laue_measured_fraction_full 0.999
_diffrn_reflns_Laue_measured_fraction_max 0.998
_diffrn_reflns_limit_h_max 32
_diffrn_reflns_limit_h_min -32
_diffrn_reflns_limit_k_max 15
_diffrn_reflns_limit_k_min -15
_diffrn_reflns_limit_l_max 44
_diffrn_reflns_limit_l_min -45
_diffrn_reflns_number 126289
_diffrn_reflns_point_group_measured_fraction_full 0.999
_diffrn_reflns_point_group_measured_fraction_max 0.998
_diffrn_reflns_theta_full 25.242
_diffrn_reflns_theta_max 27.503
_diffrn_reflns_theta_min 2.843
_exptl_absorpt_coefficient_mu 3.126
_exptl_absorpt_correction_type none
_exptl_crystal_colour colourless
_exptl_crystal_colour_primary colourless
_exptl_crystal_density_diffrn 1.543
_exptl_crystal_description block
_exptl_crystal_F_000 4864
_exptl_crystal_size_max 0.13
_exptl_crystal_size_mid 0.12
_exptl_crystal_size_min 0.11
_refine_diff_density_max 0.948
_refine_diff_density_min -0.977
_refine_diff_density_rms 0.062
_refine_ls_extinction_method none
_refine_ls_goodness_of_fit_ref 1.016
_refine_ls_hydrogen_treatment constr
_refine_ls_matrix_type full
_refine_ls_number_parameters 649
_refine_ls_number_reflns 12052
_refine_ls_number_restraints 0
_refine_ls_restrained_S_all 1.016
_refine_ls_R_factor_all 0.0523
_refine_ls_R_factor_gt 0.0336
_refine_ls_shift/su_max 0.002
_refine_ls_shift/su_mean 0.000
_refine_ls_structure_factor_coef Fsqd
_refine_ls_weighting_details 'w=1/[\s^2^(Fo^2^)+(0.0242P)^2^+10.9720P] where P=(Fo^2^+2Fc^2^)/3'
_refine_ls_weighting_scheme calc
_refine_ls_wR_factor_gt 0.0680
_refine_ls_wR_factor_ref 0.0741
_reflns_Friedel_coverage 0.000
_reflns_number_gt 9412
_reflns_number_total 12052
_reflns_threshold_expression 'I > 2\s(I)'
_cod_data_source_file d1ce00086a31.cif
_cod_data_source_block D-1FChBr-4
_cod_depositor_comments 'Adding full bibliography for 7242537--7242549.cif.'
_cod_original_cell_volume 10506.6(13)
_cod_database_code 7242547
_shelx_shelxl_version_number 2014/7
_shelx_space_group_comment
;
The symmetry employed for this shelxl refinement is uniquely defined
by the following loop, which should always be used as a source of
symmetry information in preference to the above space-group names.
They are only intended as comments.
;
_shelx_estimated_absorpt_t_max 0.725
_shelx_estimated_absorpt_t_min 0.687
_olex2_refinement_description
;
1. Fixed Uiso
 At 1.2 times of:
  All C(H) groups
2.a Ternary CH refined with riding coordinates:
 C23A(H23A), C8(H8), C23(H23), C24(H24), C9(H9), C24A(H24A), C8A(H8A), C9A(H9A)
2.b Aromatic/amide H refined with riding coordinates:
 C15(H15), C2(H2), C5A(H5A), C3A(H3A), C6A(H6A), C5(H5), C18(H18), C15A(H15A),
 C11(H11), C26(H26), C20(H20), C18A(H18A), C29(H29), C17A(H17A), C6(H6),
 C14(H14), C17(H17), C30A(H30A), C2A(H2A), C11A(H11A), C14A(H14A), C29A(H29A),
 C27(H27), C21(H21), C12(H12), C26A(H26A), C3(H3), C30(H30), C20A(H20A),
 C21A(H21A), C12A(H12A), C27A(H27A)
;
_olex2_submission_special_instructions 'No special instructions were received'

loop_
_space_group_symop_operation_xyz
'x, y, z'
'-x+1/2, -y, z+1/2'
'-x, y+1/2, -z+1/2'
'x+1/2, -y+1/2, -z'
'-x, -y, -z'
'x-1/2, y, -z-1/2'
'x, -y-1/2, z-1/2'
'-x-1/2, y-1/2, z'

loop_
_atom_site_label
_atom_site_type_symbol
_atom_site_fract_x
_atom_site_fract_y
_atom_site_fract_z
_atom_site_U_iso_or_equiv
_atom_site_adp_type
_atom_site_occupancy
_atom_site_site_symmetry_order
_atom_site_calc_flag
_atom_site_refinement_flags_posn
_atom_site_refinement_flags_adp
_atom_site_refinement_flags_occupancy
_atom_site_disorder_assembly
_atom_site_disorder_group
Br1A Br 0.56099(2) 0.09531(2) 0.05934(2) 0.02725(6) Uani 1 1 d . . . . .
Br1 Br 0.56529(2) 0.89435(2) 0.57814(2) 0.03100(6) Uani 1 1 d . . . . .
Br2A Br 0.64309(2) 0.34660(3) 0.32633(2) 0.05114(9) Uani 1 1 d . . . . .
Br2 Br 0.63185(2) 0.73383(3) 0.30278(2) 0.05754(11) Uani 1 1 d . . . . .
F1 F 1.02094(5) 1.32273(14) 0.50263(4) 0.0400(4) Uani 1 1 d . . . . .
C1 C 0.62105(9) 0.98059(19) 0.55686(6) 0.0235(5) Uani 1 1 d . . . . .
O2A O 0.70518(7) -0.09562(15) 0.20914(5) 0.0332(4) Uani 1 1 d . . . . .
O1 O 0.74260(7) 1.27053(13) 0.50232(5) 0.0316(4) Uani 1 1 d . . . . .
C4 C 0.70094(9) 1.10286(18) 0.52255(6) 0.0204(4) Uani 1 1 d . . . . .
O2 O 0.69450(7) 1.14084(15) 0.43399(5) 0.0381(4) Uani 1 1 d . . . . .
F1A F 1.02586(6) -0.29295(17) 0.13732(6) 0.0608(5) Uani 1 1 d . . . . .
C15 C 0.90939(9) 1.13769(19) 0.48802(6) 0.0238(5) Uani 1 1 d . . . . .
H15 H 0.8988 1.0638 0.4945 0.029 Uiso 1 1 calc R . . . .
C10 C 0.87533(9) 1.20577(18) 0.46690(6) 0.0213(5) Uani 1 1 d . . . . .
C1A C 0.61968(9) 0.02502(19) 0.08343(6) 0.0216(5) Uani 1 1 d . . . . .
C23A C 0.77677(8) 0.02197(18) 0.19012(6) 0.0209(4) Uani 1 1 d . . . . .
H23A H 0.7776 0.1016 0.1813 0.025 Uiso 1 1 calc R . . . .
F2 F 0.99232(6) 0.78546(14) 0.40044(5) 0.0484(4) Uani 1 1 d . . . . .
C8 C 0.78470(9) 1.10259(18) 0.48121(6) 0.0208(4) Uani 1 1 d . . . . .
H8 H 0.8062 1.0599 0.5004 0.025 Uiso 1 1 calc R . . . .
C10A C 0.88222(9) -0.1672(2) 0.17244(6) 0.0251(5) Uani 1 1 d . . . . .
C22A C 0.72830(9) -0.0073(2) 0.21328(6) 0.0250(5) Uani 1 1 d . . . . .
C25 C 0.86325(8) 0.98741(18) 0.42001(6) 0.0200(4) Uani 1 1 d . . . . .
O1A O 0.75148(7) -0.23707(14) 0.14104(5) 0.0332(4) Uani 1 1 d . . . . .
C22 C 0.71803(9) 1.0541(2) 0.42717(6) 0.0242(5) Uani 1 1 d . . . . .
C23 C 0.76796(8) 1.02297(18) 0.44803(6) 0.0199(4) Uani 1 1 d . . . . .
H23 H 0.7699 0.9419 0.4550 0.024 Uiso 1 1 calc R . . . .
C2 C 0.61312(9) 1.0936(2) 0.54950(7) 0.0257(5) Uani 1 1 d . . . . .
H2 H 0.5807 1.1288 0.5561 0.031 Uiso 1 1 calc R . . . .
C16 C 0.65887(11) 0.8319(3) 0.34114(7) 0.0380(7) Uani 1 1 d . . . . .
C5A C 0.70450(9) 0.03753(19) 0.11313(7) 0.0259(5) Uani 1 1 d . . . . .
H5A H 0.7340 0.0809 0.1211 0.031 Uiso 1 1 calc R . . . .
C24 C 0.81683(8) 1.06517(17) 0.42418(6) 0.0191(4) Uani 1 1 d . . . . .
H24 H 0.8052 1.0931 0.3984 0.023 Uiso 1 1 calc R . . . .
C3A C 0.66119(9) -0.14104(19) 0.10679(6) 0.0256(5) Uani 1 1 d . . . . .
H3A H 0.6609 -0.2198 0.1106 0.031 Uiso 1 1 calc R . . . .
C6A C 0.66195(9) 0.08950(19) 0.09538(7) 0.0264(5) Uani 1 1 d . . . . .
H6A H 0.6619 0.1682 0.0915 0.032 Uiso 1 1 calc R . . . .
C9 C 0.82198(9) 1.16625(18) 0.45367(6) 0.0209(5) Uani 1 1 d . . . . .
H9 H 0.8024 1.2319 0.4429 0.025 Uiso 1 1 calc R . . . .
C5 C 0.70789(9) 0.98958(19) 0.53074(7) 0.0261(5) Uani 1 1 d . . . . .
H5 H 0.7404 0.9541 0.5245 0.031 Uiso 1 1 calc R . . . .
C7 C 0.74263(9) 1.16855(18) 0.50202(6) 0.0217(5) Uani 1 1 d . . . . .
C19A C 0.71029(9) 0.0775(2) 0.24232(7) 0.0267(5) Uani 1 1 d . . . . .
C13 C 0.97316(9) 1.2837(2) 0.49032(7) 0.0282(5) Uani 1 1 d . . . . .
C18 C 0.64993(10) 0.9976(2) 0.37902(7) 0.0343(6) Uani 1 1 d . . . . .
H18 H 0.6303 1.0622 0.3861 0.041 Uiso 1 1 calc R . . . .
C15A C 0.91642(10) -0.1039(2) 0.15035(7) 0.0316(6) Uani 1 1 d . . . . .
H15A H 0.9065 -0.0301 0.1432 0.038 Uiso 1 1 calc R . . . .
C11 C 0.89228(9) 1.3138(2) 0.45806(7) 0.0292(5) Uani 1 1 d . . . . .
H11 H 0.8696 1.3615 0.4438 0.035 Uiso 1 1 calc R . . . .
C26 C 0.90426(9) 1.02216(19) 0.39604(7) 0.0240(5) Uani 1 1 d . . . . .
H26 H 0.9020 1.0931 0.3838 0.029 Uiso 1 1 calc R . . . .
C20 C 0.72782(10) 0.8817(2) 0.38498(6) 0.0272(5) Uani 1 1 d . . . . .
H20 H 0.7612 0.8668 0.3964 0.033 Uiso 1 1 calc R . . . .
C18A C 0.66158(10) 0.0598(2) 0.26070(7) 0.0350(6) Uani 1 1 d . . . . .
H18A H 0.6423 -0.0071 0.2561 0.042 Uiso 1 1 calc R . . . .
C29 C 0.91101(10) 0.8152(2) 0.43164(7) 0.0315(6) Uani 1 1 d . . . . .
H29 H 0.9137 0.7442 0.4438 0.038 Uiso 1 1 calc R . . . .
C17A C 0.64173(11) 0.1400(3) 0.28557(7) 0.0393(7) Uani 1 1 d . . . . .
H17A H 0.6084 0.1292 0.2976 0.047 Uiso 1 1 calc R . . . .
C6 C 0.66783(10) 0.9282(2) 0.54793(7) 0.0290(5) Uani 1 1 d . . . . .
H6 H 0.6727 0.8510 0.5535 0.035 Uiso 1 1 calc R . . . .
C7A C 0.74895(9) -0.13509(19) 0.13985(6) 0.0240(5) Uani 1 1 d . . . . .
C14 C 0.95877(9) 1.1763(2) 0.49977(6) 0.0256(5) Uani 1 1 d . . . . .
H14 H 0.9820 1.1295 0.5140 0.031 Uiso 1 1 calc R . . . .
C17 C 0.62986(11) 0.9242(3) 0.35161(7) 0.0411(7) Uani 1 1 d . . . . .
H17 H 0.5963 0.9378 0.3402 0.049 Uiso 1 1 calc R . . . .
C24A C 0.82771(9) -0.0146(2) 0.21293(6) 0.0242(5) Uani 1 1 d . . . . .
H24A H 0.8186 -0.0358 0.2399 0.029 Uiso 1 1 calc R . . . .
C4A C 0.70438(9) -0.07789(18) 0.11931(6) 0.0216(5) Uani 1 1 d . . . . .
C30A C 0.87611(10) 0.1621(2) 0.19106(8) 0.0366(6) Uani 1 1 d . . . . .
H30A H 0.8461 0.1837 0.1764 0.044 Uiso 1 1 calc R . . . .
C25A C 0.87435(9) 0.0639(2) 0.21221(7) 0.0275(5) Uani 1 1 d . . . . .
C2A C 0.61888(10) -0.0900(2) 0.08886(7) 0.0272(5) Uani 1 1 d . . . . .
H2A H 0.5896 -0.1331 0.0804 0.033 Uiso 1 1 calc R . . . .
C28 C 0.94985(9) 0.8526(2) 0.40769(7) 0.0299(5) Uani 1 1 d . . . . .
C11A C 0.89721(11) -0.2757(2) 0.18225(8) 0.0357(6) Uani 1 1 d . . . . .
H11A H 0.8741 -0.3209 0.1971 0.043 Uiso 1 1 calc R . . . .
C14A C 0.96505(10) -0.1456(2) 0.13839(8) 0.0362(6) Uani 1 1 d . . . . .
H14A H 0.9883 -0.1013 0.1233 0.043 Uiso 1 1 calc R . . . .
C19 C 0.69902(9) 0.9764(2) 0.39614(6) 0.0254(5) Uani 1 1 d . . . . .
C16A C 0.67081(11) 0.2360(2) 0.29271(7) 0.0360(6) Uani 1 1 d . . . . .
C8A C 0.79154(9) -0.06387(18) 0.15825(6) 0.0216(5) Uani 1 1 d . . . . .
H8A H 0.8122 -0.0251 0.1377 0.026 Uiso 1 1 calc R . . . .
C29A C 0.92087(11) 0.2299(3) 0.19084(9) 0.0497(8) Uani 1 1 d . . . . .
H29A H 0.9218 0.2966 0.1760 0.060 Uiso 1 1 calc R . . . .
C27 C 0.94817(9) 0.9554(2) 0.38966(7) 0.0292(5) Uani 1 1 d . . . . .
H27 H 0.9761 0.9796 0.3734 0.035 Uiso 1 1 calc R . . . .
C21 C 0.70762(11) 0.8093(2) 0.35721(7) 0.0329(6) Uani 1 1 d . . . . .
H21 H 0.7272 0.7453 0.3494 0.039 Uiso 1 1 calc R . . . .
C12 C 0.94137(10) 1.3538(2) 0.46951(7) 0.0336(6) Uani 1 1 d . . . . .
H12 H 0.9525 1.4275 0.4631 0.040 Uiso 1 1 calc R . . . .
C26A C 0.91889(10) 0.0351(3) 0.23396(8) 0.0408(7) Uani 1 1 d . . . . .
H26A H 0.9185 -0.0314 0.2490 0.049 Uiso 1 1 calc R . . . .
C9A C 0.83001(9) -0.12229(19) 0.18617(6) 0.0234(5) Uani 1 1 d . . . . .
H9A H 0.8106 -0.1843 0.1993 0.028 Uiso 1 1 calc R . . . .
C3 C 0.65335(9) 1.15373(19) 0.53232(7) 0.0249(5) Uani 1 1 d . . . . .
H3 H 0.6484 1.2311 0.5271 0.030 Uiso 1 1 calc R . . . .
C13A C 0.97837(10) -0.2519(3) 0.14896(8) 0.0391(7) Uani 1 1 d . . . . .
C30 C 0.86735(9) 0.88336(19) 0.43792(7) 0.0255(5) Uani 1 1 d . . . . .
H30 H 0.8400 0.8588 0.4546 0.031 Uiso 1 1 calc R . . . .
C20A C 0.73895(9) 0.1741(2) 0.25023(6) 0.0272(5) Uani 1 1 d . . . . .
H20A H 0.7721 0.1857 0.2381 0.033 Uiso 1 1 calc R . . . .
C21A C 0.71971(10) 0.2540(2) 0.27573(6) 0.0302(5) Uani 1 1 d . . . . .
H21A H 0.7396 0.3194 0.2814 0.036 Uiso 1 1 calc R . . . .
C12A C 0.94569(12) -0.3186(3) 0.17051(9) 0.0450(7) Uani 1 1 d . . . . .
H12A H 0.9559 -0.3925 0.1773 0.054 Uiso 1 1 calc R . . . .
F2A F 1.00739(8) 0.2644(2) 0.21258(7) 0.0902(8) Uani 1 1 d . . . . .
C27A C 0.96360(11) 0.1023(3) 0.23386(9) 0.0563(9) Uani 1 1 d . . . . .
H27A H 0.9939 0.0820 0.2484 0.068 Uiso 1 1 calc R . . . .
C28A C 0.96332(12) 0.1985(3) 0.21248(10) 0.0578(9) Uani 1 1 d . . . . .

loop_
_atom_site_aniso_label
_atom_site_aniso_U_11
_atom_site_aniso_U_22
_atom_site_aniso_U_33
_atom_site_aniso_U_23
_atom_site_aniso_U_13
_atom_site_aniso_U_12
Br1A 0.02316(11) 0.02600(12) 0.03259(13) -0.00018(10) -0.00552(9) 0.00146(10)
Br1 0.02995(12) 0.02781(12) 0.03523(13) -0.00315(10) 0.00601(10) -0.00984(10)
Br2A 0.05281(18) 0.0712(2) 0.02942(14) -0.01215(14) 0.00623(13) 0.02875(16)
Br2 0.0585(2) 0.0838(3) 0.03034(14) -0.01225(15) 0.00072(13) -0.03979(19)
F1 0.0233(7) 0.0515(10) 0.0452(9) 0.0034(8) -0.0020(6) -0.0137(7)
C1 0.0264(12) 0.0216(11) 0.0226(11) -0.0014(9) 0.0007(9) -0.0067(9)
O2A 0.0293(9) 0.0297(10) 0.0404(10) 0.0030(8) 0.0070(8) -0.0036(8)
O1 0.0341(10) 0.0163(8) 0.0444(10) -0.0036(7) 0.0084(8) -0.0027(7)
C4 0.0237(11) 0.0155(10) 0.0219(11) -0.0015(9) -0.0007(9) -0.0004(9)
O2 0.0356(10) 0.0353(10) 0.0434(11) -0.0045(8) -0.0100(8) 0.0150(8)
F1A 0.0297(9) 0.0717(13) 0.0810(13) -0.0257(11) -0.0019(8) 0.0267(9)
C15 0.0266(12) 0.0200(11) 0.0249(11) -0.0001(9) 0.0018(9) 0.0007(9)
C10 0.0223(11) 0.0187(11) 0.0230(11) -0.0007(9) 0.0025(9) 0.0002(9)
C1A 0.0209(11) 0.0206(11) 0.0233(11) 0.0008(9) -0.0022(9) 0.0008(9)
C23A 0.0212(11) 0.0194(11) 0.0221(11) 0.0016(9) 0.0015(8) 0.0031(9)
F2 0.0249(8) 0.0436(10) 0.0767(12) -0.0015(9) -0.0004(8) 0.0172(7)
C8 0.0223(11) 0.0170(10) 0.0230(11) 0.0008(9) 0.0000(9) -0.0007(9)
C10A 0.0254(12) 0.0282(13) 0.0215(11) -0.0009(10) -0.0040(9) 0.0080(10)
C22A 0.0222(11) 0.0274(13) 0.0254(11) 0.0069(10) -0.0002(9) 0.0044(10)
C25 0.0191(10) 0.0206(11) 0.0204(10) -0.0017(9) -0.0040(8) -0.0003(9)
O1A 0.0380(10) 0.0178(8) 0.0437(10) 0.0000(8) -0.0037(8) 0.0058(7)
C22 0.0228(11) 0.0252(12) 0.0247(11) 0.0038(10) 0.0017(9) 0.0007(10)
C23 0.0206(10) 0.0160(10) 0.0230(11) 0.0008(8) 0.0008(9) 0.0015(9)
C2 0.0236(11) 0.0258(12) 0.0276(12) 0.0012(10) 0.0015(9) 0.0032(10)
C16 0.0427(15) 0.0515(18) 0.0198(12) 0.0001(12) 0.0008(11) -0.0233(14)
C5A 0.0253(12) 0.0170(11) 0.0354(13) -0.0013(10) -0.0055(10) -0.0032(9)
C24 0.0207(10) 0.0158(10) 0.0209(10) 0.0035(8) -0.0017(8) 0.0003(8)
C3A 0.0343(13) 0.0157(11) 0.0267(12) 0.0011(9) -0.0022(10) -0.0036(10)
C6A 0.0283(12) 0.0167(11) 0.0342(13) 0.0010(10) -0.0052(10) 0.0008(10)
C9 0.0213(11) 0.0155(11) 0.0259(11) 0.0042(9) 0.0001(9) 0.0019(9)
C5 0.0260(12) 0.0193(11) 0.0331(13) -0.0004(10) 0.0061(10) 0.0024(10)
C7 0.0217(11) 0.0167(11) 0.0268(12) -0.0010(9) -0.0014(9) 0.0004(9)
C19A 0.0250(12) 0.0305(13) 0.0247(12) 0.0058(10) 0.0039(9) 0.0074(10)
C13 0.0200(11) 0.0377(14) 0.0269(12) -0.0035(11) 0.0033(9) -0.0057(10)
C18 0.0276(13) 0.0460(16) 0.0295(13) 0.0081(12) -0.0036(10) -0.0023(12)
C15A 0.0297(13) 0.0342(14) 0.0310(13) 0.0017(11) 0.0039(10) 0.0098(11)
C11 0.0250(12) 0.0249(12) 0.0376(14) 0.0094(11) -0.0015(10) -0.0016(10)
C26 0.0236(11) 0.0187(11) 0.0296(12) 0.0006(9) -0.0002(9) -0.0021(9)
C20 0.0283(12) 0.0303(13) 0.0230(11) 0.0032(10) 0.0012(9) -0.0067(11)
C18A 0.0310(13) 0.0413(15) 0.0328(13) 0.0070(12) 0.0085(11) 0.0048(12)
C29 0.0286(13) 0.0233(12) 0.0426(15) 0.0046(11) -0.0097(11) 0.0045(10)
C17A 0.0324(14) 0.0562(18) 0.0295(13) 0.0081(13) 0.0131(11) 0.0120(13)
C6 0.0349(13) 0.0168(11) 0.0353(13) -0.0004(10) 0.0072(11) 0.0002(10)
C7A 0.0267(12) 0.0190(11) 0.0262(12) -0.0002(9) 0.0028(9) 0.0035(9)
C14 0.0249(11) 0.0312(13) 0.0208(11) -0.0012(10) 0.0016(9) 0.0049(10)
C17 0.0303(14) 0.064(2) 0.0291(13) 0.0110(13) -0.0067(11) -0.0142(14)
C24A 0.0206(11) 0.0291(12) 0.0229(11) 0.0041(10) 0.0023(9) 0.0053(10)
C4A 0.0247(11) 0.0160(11) 0.0240(11) -0.0025(9) 0.0011(9) 0.0007(9)
C30A 0.0278(13) 0.0415(16) 0.0407(15) 0.0000(12) -0.0005(11) -0.0052(12)
C25A 0.0211(11) 0.0373(14) 0.0241(11) -0.0052(10) 0.0034(9) 0.0031(10)
C2A 0.0286(12) 0.0224(12) 0.0305(12) 0.0002(10) -0.0038(10) -0.0067(10)
C28 0.0178(11) 0.0297(13) 0.0424(14) -0.0081(11) -0.0090(10) 0.0068(10)
C11A 0.0364(14) 0.0303(14) 0.0404(15) 0.0045(11) -0.0047(12) 0.0107(12)
C14A 0.0271(13) 0.0455(16) 0.0361(14) -0.0060(12) 0.0037(11) 0.0054(12)
C19 0.0226(11) 0.0304(13) 0.0231(11) 0.0053(10) 0.0006(9) -0.0064(10)
C16A 0.0390(15) 0.0476(17) 0.0215(12) 0.0000(11) 0.0050(11) 0.0199(13)
C8A 0.0218(11) 0.0195(11) 0.0236(11) 0.0027(9) 0.0016(9) 0.0034(9)
C29A 0.0352(15) 0.056(2) 0.0584(19) 0.0044(16) 0.0018(14) -0.0176(14)
C27 0.0188(11) 0.0340(14) 0.0348(13) -0.0054(11) 0.0009(10) -0.0036(10)
C21 0.0408(15) 0.0341(14) 0.0237(12) 0.0012(11) 0.0072(11) -0.0145(12)
C12 0.0296(13) 0.0309(13) 0.0404(14) 0.0088(11) 0.0007(11) -0.0104(11)
C26A 0.0277(13) 0.0623(19) 0.0323(14) 0.0000(14) -0.0024(11) 0.0037(13)
C9A 0.0239(11) 0.0231(12) 0.0232(11) 0.0032(9) 0.0023(9) 0.0060(9)
C3 0.0266(12) 0.0172(11) 0.0311(12) 0.0010(9) 0.0000(10) 0.0045(9)
C13A 0.0226(13) 0.0506(17) 0.0441(16) -0.0181(14) -0.0071(11) 0.0155(12)
C30 0.0238(11) 0.0226(12) 0.0303(12) 0.0035(10) -0.0019(9) -0.0001(9)
C20A 0.0265(12) 0.0336(14) 0.0213(11) 0.0027(10) 0.0018(9) 0.0085(10)
C21A 0.0334(13) 0.0356(14) 0.0217(11) 0.0011(10) -0.0013(10) 0.0099(11)
C12A 0.0439(17) 0.0365(15) 0.0547(18) -0.0024(14) -0.0106(14) 0.0233(13)
F2A 0.0427(11) 0.125(2) 0.1029(18) -0.0008(15) -0.0082(11) -0.0463(13)
C27A 0.0239(14) 0.095(3) 0.0500(19) -0.0051(19) -0.0076(13) -0.0024(17)
C28A 0.0280(16) 0.086(3) 0.059(2) -0.0109(19) 0.0006(14) -0.0216(17)

loop_
_atom_type_symbol
_atom_type_description
_atom_type_scat_dispersion_real
_atom_type_scat_dispersion_imag
_atom_type_scat_source
C C 0.0033 0.0016 'International Tables Vol C Tables 4.2.6.8 and 6.1.1.4'
H H 0.0000 0.0000 'International Tables Vol C Tables 4.2.6.8 and 6.1.1.4'
O O 0.0106 0.0060 'International Tables Vol C Tables 4.2.6.8 and 6.1.1.4'
F F 0.0171 0.0103 'International Tables Vol C Tables 4.2.6.8 and 6.1.1.4'
Br Br -0.2901 2.4595 'International Tables Vol C Tables 4.2.6.8 and 6.1.1.4'

loop_
_geom_angle_atom_site_label_1
_geom_angle_atom_site_label_2
_geom_angle_atom_site_label_3
_geom_angle
_geom_angle_site_symmetry_1
_geom_angle_site_symmetry_3
_geom_angle_publ_flag
C2 C1 Br1 119.50(18) . . ?
C6 C1 Br1 118.79(18) . . ?
C6 C1 C2 121.7(2) . . ?
C5 C4 C7 121.2(2) . . ?
C3 C4 C5 118.9(2) . . ?
C3 C4 C7 119.8(2) . . ?
C14 C15 C10 121.0(2) . . ?
C15 C10 C9 122.2(2) . . ?
C11 C10 C15 117.8(2) . . ?
C11 C10 C9 120.0(2) . . ?
C6A C1A Br1A 119.40(17) . . ?
C6A C1A C2A 121.5(2) . . ?
C2A C1A Br1A 119.10(17) . . ?
C22A C23A C24A 109.38(17) . . ?
C22A C23A C8A 115.04(19) . . ?
C8A C23A C24A 88.82(16) . . ?
C9 C8 C23 90.42(16) . . ?
C7 C8 C23 118.91(18) . . ?
C7 C8 C9 118.11(18) . . ?
C15A C10A C11A 118.3(2) . . ?
C15A C10A C9A 122.1(2) . . ?
C11A C10A C9A 119.6(2) . . ?
O2A C22A C23A 122.0(2) . . ?
O2A C22A C19A 121.3(2) . . ?
C19A C22A C23A 116.7(2) . . ?
C26 C25 C24 117.0(2) . . ?
C30 C25 C24 124.4(2) . . ?
C30 C25 C26 118.5(2) . . ?
O2 C22 C23 121.8(2) . . ?
O2 C22 C19 120.6(2) . . ?
C19 C22 C23 117.6(2) . . ?
C8 C23 C24 88.92(16) . . ?
C22 C23 C8 115.84(18) . . ?
C22 C23 C24 109.08(17) . . ?
C3 C2 C1 118.6(2) . . ?
C17 C16 Br2 119.2(2) . . ?
C17 C16 C21 121.8(2) . . ?
C21 C16 Br2 119.0(2) . . ?
C6A C5A C4A 120.6(2) . . ?
C25 C24 C23 117.84(18) . . ?
C25 C24 C9 117.85(17) . . ?
C23 C24 C9 88.14(15) . . ?
C2A C3A C4A 120.6(2) . . ?
C1A C6A C5A 119.0(2) . . ?
C10 C9 C8 120.91(18) . . ?
C10 C9 C24 120.66(18) . . ?
C8 C9 C24 88.63(16) . . ?
C6 C5 C4 120.6(2) . . ?
O1 C7 C4 121.3(2) . . ?
O1 C7 C8 121.8(2) . . ?
C4 C7 C8 116.89(18) . . ?
C18A C19A C22A 118.1(2) . . ?
C20A C19A C22A 122.3(2) . . ?
C20A C19A C18A 119.5(2) . . ?
F1 C13 C14 118.6(2) . . ?
F1 C13 C12 118.6(2) . . ?
C12 C13 C14 122.9(2) . . ?
C17 C18 C19 120.1(3) . . ?
C10A C15A C14A 121.6(2) . . ?
C12 C11 C10 122.0(2) . . ?
C27 C26 C25 121.4(2) . . ?
C21 C20 C19 120.2(2) . . ?
C17A C18A C19A 119.9(3) . . ?
C28 C29 C30 118.5(2) . . ?
C16A C17A C18A 119.5(2) . . ?
C1 C6 C5 119.1(2) . . ?
O1A C7A C4A 120.7(2) . . ?
O1A C7A C8A 120.6(2) . . ?
C4A C7A C8A 118.70(19) . . ?
C13 C14 C15 118.5(2) . . ?
C16 C17 C18 119.5(3) . . ?
C23A C24A C9A 87.68(16) . . ?
C25A C24A C23A 117.32(19) . . ?
C25A C24A C9A 117.74(18) . . ?
C5A C4A C3A 119.1(2) . . ?
C5A C4A C7A 121.5(2) . . ?
C3A C4A C7A 119.4(2) . . ?
C25A C30A C29A 121.5(3) . . ?
C30A C25A C24A 124.1(2) . . ?
C30A C25A C26A 118.0(2) . . ?
C26A C25A C24A 117.9(2) . . ?
C3A C2A C1A 119.2(2) . . ?
F2 C28 C27 117.6(2) . . ?
C29 C28 F2 119.2(2) . . ?
C29 C28 C27 123.2(2) . . ?
C12A C11A C10A 120.7(3) . . ?
C13A C14A C15A 118.1(3) . . ?
C18 C19 C22 118.5(2) . . ?
C20 C19 C22 122.1(2) . . ?
C20 C19 C18 119.3(2) . . ?
C17A C16A Br2A 119.4(2) . . ?
C17A C16A C21A 121.7(2) . . ?
C21A C16A Br2A 118.9(2) . . ?
C7A C8A C23A 120.03(18) . . ?
C7A C8A C9A 117.45(19) . . ?
C9A C8A C23A 90.06(16) . . ?
C28A C29A C30A 118.5(3) . . ?
C28 C27 C26 117.7(2) . . ?
C16 C21 C20 119.1(3) . . ?
C13 C12 C11 117.8(2) . . ?
C27A C26A C25A 120.8(3) . . ?
C10A C9A C24A 120.47(19) . . ?
C10A C9A C8A 121.07(19) . . ?
C8A C9A C24A 88.83(16) . . ?
C2 C3 C4 121.1(2) . . ?
F1A C13A C14A 118.3(3) . . ?
F1A C13A C12A 119.1(3) . . ?
C14A C13A C12A 122.6(2) . . ?
C29 C30 C25 120.7(2) . . ?
C19A C20A C21A 120.9(2) . . ?
C16A C21A C20A 118.5(3) . . ?
C13A C12A C11A 118.6(3) . . ?
C28A C27A C26A 118.9(3) . . ?
C29A C28A F2A 119.1(3) . . ?
C29A C28A C27A 122.3(3) . . ?
F2A C28A C27A 118.6(3) . . ?

loop_
_geom_bond_atom_site_label_1
_geom_bond_atom_site_label_2
_geom_bond_distance
_geom_bond_site_symmetry_2
_geom_bond_publ_flag
Br1A C1A 1.900(2) . ?
Br1 C1 1.897(2) . ?
Br2A C16A 1.899(3) . ?
Br2 C16 1.902(3) . ?
F1 C13 1.364(3) . ?
C1 C2 1.388(3) . ?
C1 C6 1.374(3) . ?
O2A C22A 1.215(3) . ?
O1 C7 1.218(3) . ?
C4 C5 1.394(3) . ?
C4 C7 1.496(3) . ?
C4 C3 1.391(3) . ?
O2 C22 1.218(3) . ?
F1A C13A 1.359(3) . ?
C15 C10 1.394(3) . ?
C15 C14 1.393(3) . ?
C10 C9 1.502(3) . ?
C10 C11 1.394(3) . ?
C1A C6A 1.382(3) . ?
C1A C2A 1.386(3) . ?
C23A C22A 1.508(3) . ?
C23A C24A 1.575(3) . ?
C23A C8A 1.555(3) . ?
F2 C28 1.364(3) . ?
C8 C23 1.554(3) . ?
C8 C9 1.544(3) . ?
C8 C7 1.509(3) . ?
C10A C15A 1.382(3) . ?
C10A C11A 1.393(3) . ?
C10A C9A 1.503(3) . ?
C22A C19A 1.501(3) . ?
C25 C24 1.504(3) . ?
C25 C26 1.394(3) . ?
C25 C30 1.394(3) . ?
O1A C7A 1.220(3) . ?
C22 C23 1.503(3) . ?
C22 C19 1.503(3) . ?
C23 C24 1.572(3) . ?
C2 C3 1.382(3) . ?
C16 C17 1.374(4) . ?
C16 C21 1.380(4) . ?
C5A C6A 1.387(3) . ?
C5A C4A 1.395(3) . ?
C24 C9 1.590(3) . ?
C3A C4A 1.397(3) . ?
C3A C2A 1.380(3) . ?
C5 C6 1.386(3) . ?
C19A C18A 1.404(3) . ?
C19A C20A 1.390(3) . ?
C13 C14 1.373(3) . ?
C13 C12 1.368(4) . ?
C18 C17 1.391(4) . ?
C18 C19 1.400(3) . ?
C15A C14A 1.391(3) . ?
C11 C12 1.389(3) . ?
C26 C27 1.385(3) . ?
C20 C19 1.399(3) . ?
C20 C21 1.394(3) . ?
C18A C17A 1.385(4) . ?
C29 C28 1.363(4) . ?
C29 C30 1.389(3) . ?
C17A C16A 1.384(4) . ?
C7A C4A 1.499(3) . ?
C7A C8A 1.515(3) . ?
C24A C25A 1.507(3) . ?
C24A C9A 1.588(3) . ?
C30A C25A 1.385(4) . ?
C30A C29A 1.392(4) . ?
C25A C26A 1.400(3) . ?
C28 C27 1.379(4) . ?
C11A C12A 1.390(4) . ?
C14A C13A 1.364(4) . ?
C16A C21A 1.387(4) . ?
C8A C9A 1.542(3) . ?
C29A C28A 1.364(5) . ?
C26A C27A 1.387(4) . ?
C13A C12A 1.371(4) . ?
C20A C21A 1.391(3) . ?
F2A C28A 1.365(3) . ?
C27A C28A 1.368(5) . ?
